data_9010749
loop_
_publ_author_name
'Cenki-Tok B'
'Ragu, A.'
'Armbruster, T.'
'Chopin, C.'
'Medenbach, O.'

_publ_section_title
;
 New Mn- and rare-earth-rich epidote-group minerals in metacherts:
 manganiandrosite-(Ce) and vanadoandrosite-(Ce)
;
_journal_name_full 'European Journal of Mineralogy'
_journal_page_first 569
_journal_page_last 582
_journal_paper_doi 10.1127/0935-1221/2006/0018-0569
_journal_volume 18
_journal_year 2006
_chemical_compound_source 'Praborna manganese mine, Saint-Marcel, Aosta valley, Alps, Italy'
_chemical_formula_sum
;Al Ca0.42 Ce0.46 Fe0.23 H La0.23 Mg0.04 Mn2.23 Nd0.12 O13 Si3 Sm0.01 Sr0.07
 Ti0.1
;
_chemical_name_mineral Manganiandrosite-(Ce)
_space_group_IT_number 11
_symmetry_space_group_name_Hall '-P 2yb'
_symmetry_space_group_name_H-M 'P 1 21/m 1'
_cell_angle_alpha 90
_cell_angle_beta 113.425
_cell_angle_gamma 90
_cell_formula_units_Z 2
_cell_length_a 8.901
_cell_length_b 5.738
_cell_length_c 10.068
_cell_volume 471.832
_database_code_amcsd 0007163
_exptl_crystal_density_diffrn 4.220
_cod_original_formula_sum 'Mn2.23 Ca.42 Ce.46 La.23 Nd.12 Sm.01 Sr.07 Fe.23 Ti.1 Mg.04 Al Si3 O13 H'
_cod_database_code 9010749

loop_
_space_group_symop_operation_xyz
x,y,z
x,1/2-y,z
-x,1/2+y,-z
-x,-y,-z

loop_
_atom_site_aniso_label
_atom_site_aniso_U_11
_atom_site_aniso_U_22
_atom_site_aniso_U_33
_atom_site_aniso_U_12
_atom_site_aniso_U_13
_atom_site_aniso_U_23
Mn2+A1 0.02200 0.00900 0.01400 0.00000 0.00900 0.00000
CaA1 0.02200 0.00900 0.01400 0.00000 0.00900 0.00000
CeA2 0.01490 0.01230 0.01100 0.00000 0.00340 0.00000
LaA2 0.01490 0.01230 0.01100 0.00000 0.00340 0.00000
NdA2 0.01490 0.01230 0.01100 0.00000 0.00340 0.00000
SmA2 0.01490 0.01230 0.01100 0.00000 0.00340 0.00000
SrA2 0.01490 0.01230 0.01100 0.00000 0.00340 0.00000
CaA2 0.01490 0.01230 0.01100 0.00000 0.00340 0.00000
Mn3+M1 0.01700 0.00600 0.01600 0.00000 0.00700 0.00000
Fe3+M1 0.01700 0.00600 0.01600 0.00000 0.00700 0.00000
TiM1 0.01700 0.00600 0.01600 0.00000 0.00700 0.00000
MgM1 0.01700 0.00600 0.01600 0.00000 0.00700 0.00000
AlM2 0.01500 0.00300 0.01300 -0.00100 0.00500 0.00000
Mn2+M3 0.01600 0.00800 0.01300 0.00000 0.00200 0.00000
Mn3+M3 0.01600 0.00800 0.01300 0.00000 0.00200 0.00000
Si1 0.01200 0.00600 0.01000 0.00000 0.00400 0.00000
Si2 0.01400 0.00600 0.01200 0.00000 0.00600 0.00000
Si3 0.01400 0.00300 0.00800 0.00000 0.00600 0.00000

loop_
_atom_site_label
_atom_site_fract_x
_atom_site_fract_y
_atom_site_fract_z
_atom_site_occupancy
_atom_site_U_iso_or_equiv
_atom_site_type_symbol
_atom_site_attached_hydrogens
Mn2+A1 0.75940 0.75000 0.15310 0.60000 0.01444 Mn 0
CaA1 0.75940 0.75000 0.15310 0.40000 0.01444 Ca 0
CeA2 0.59200 0.75000 0.42820 0.46000 0.01330 Ce 0
LaA2 0.59200 0.75000 0.42820 0.23000 0.01330 La 0
NdA2 0.59200 0.75000 0.42820 0.12000 0.01330 Nd 0
SmA2 0.59200 0.75000 0.42820 0.01000 0.01330 Sm 0
SrA2 0.59200 0.75000 0.42820 0.07000 0.01330 Sr 0
CaA2 0.59200 0.75000 0.42820 0.02000 0.01330 Ca 0
Mn3+M1 0.00000 0.00000 0.00000 0.63000 0.01305 Mn 0
Fe3+M1 0.00000 0.00000 0.00000 0.23000 0.01305 Fe 0
TiM1 0.00000 0.00000 0.00000 0.10000 0.01305 Ti 0
MgM1 0.00000 0.00000 0.00000 0.04000 0.01305 Mg 0
AlM2 0.00000 0.00000 0.50000 1.00000 0.01013 Al 0
Mn2+M3 0.31670 0.25000 0.20660 0.96000 0.01343 Mn 0
Mn3+M3 0.31670 0.25000 0.20660 0.04000 0.01343 Mn 0
Si1 0.34900 0.75000 0.03250 1.00000 0.00925 Si 0
Si2 0.69320 0.25000 0.28280 1.00000 0.01064 Si 0
Si3 0.19290 0.75000 0.32480 1.00000 0.00722 Si 0
O1 0.24560 0.98900 0.02120 1.00000 0.01267 O 0
O2 0.31620 0.97200 0.35960 1.00000 0.00887 O 0
O3 0.80600 0.01200 0.33220 1.00000 0.01267 O 0
O4 0.05700 0.25000 0.13200 1.00000 0.01393 O 0
O5 0.05000 0.75000 0.15880 1.00000 0.01267 O 0
O6 0.07900 0.75000 0.42100 1.00000 0.00507 O 0
O7 0.51600 0.75000 0.17600 1.00000 0.01393 O 0
O8 0.55900 0.25000 0.34700 1.00000 0.01520 O 0
O9 0.40000 0.75000 -0.10600 1.00000 0.01520 O 0
O-H10 0.09100 0.25000 0.42800 1.00000 0.00633 O 1

loop_
_cod_changelog_entry_id
_cod_changelog_entry_author
_cod_changelog_entry_date
_cod_changelog_entry_text
1
;cod-tools version 3.8.0
Id: cif_guess_AMCSD_atom_types 9581 2023-05-17 12:35:41Z saulius
;
2023-05-18T11:41:21+03:00
;Derived atom types and hydrogen counts
from atom names that follow the AMCSD naming convention
(Wat == water, O-H == hydroxyl).
;

loop_
_cod_related_entry_id
_cod_related_entry_database
_cod_related_entry_code
1 AMCSD 0007163
